data_2001967
loop_
_publ_author_name
'Alex, G.'
'Srinivasan, S.'
'Bakthavatchalam, R.'
'Ramadas, S. R.'
'Varghese, B.'

_publ_section_title
;
 Structures of derivatives of the Diels--Alder adduct
 1,4,4a,5,8,8a,9a,10a-octahydro-1,4:5,8-dimethano-9,10-anthraquinone
;
_journal_issue 2
_journal_name_full 'Acta Crystallographica Section C'
_journal_page_first 303
_journal_page_last 307
_journal_paper_doi 10.1107/S0108270192007996
_journal_volume 49
_journal_year 1993
_chemical_formula_moiety 'C18 H22 O5'
_chemical_formula_sum 'C18 H22 O5'
_chemical_formula_weight 318.37
_space_group_crystal_system monoclinic
_space_group_IT_number 14
_space_group_name_Hall '-P 2ybc'
_space_group_name_H-M_alt 'P 1 21/c 1'
_cell_angle_alpha 90
_cell_angle_beta 92.170(10)
_cell_angle_gamma 90
_cell_formula_units_Z 4
_cell_length_a 8.7410(10)
_cell_length_b 20.477(2)
_cell_length_c 9.8900(10)
_cell_volume 1768.9(3)
_diffrn_radiation_type Cu
_diffrn_radiation_wavelength 1.54178
_exptl_absorpt_coefficient_mu 0.677
_exptl_crystal_density_diffrn 1.195
_exptl_crystal_density_meas 1.18
_exptl_crystal_F_000 680
_cod_data_source_file cd0067.cif
_cod_data_source_block cd0067_structure_2_of_2
_cod_depositor_comments
;
 Updating space group information and adding the symmetry operation list.

 Antanas Vaitkus,
 2018-06-15
;
_cod_original_cell_volume 1768.93
_cod_original_sg_symbol_H-M 'P 21/c'
_cod_database_code 2001967

loop_
_space_group_symop_id
_space_group_symop_operation_xyz
1 x,y,z
2 -x,y+1/2,-z+1/2
3 -x,-y,-z
4 x,-y+1/2,z+1/2

loop_
_atom_site_label
_atom_site_fract_x
_atom_site_fract_y
_atom_site_fract_z
_atom_site_U_iso_or_equiv
O(1) .29800(10) .44690(10) -.01270(10) .0490(10)
O(2) .47130(10) .63860(10) .30690(10) .0490(10)
O(3) .52180(10) .68170(10) .10880(10) .0470(10)
O(4) -.11990(10) .53510(10) .29710(10) .0480(10)
O(5) .12600(10) .62360(10) .66910(10) .0510(10)
C(1a) .3481(2) .50310(10) .06460(10) .0470(10)
C(2) .4113(2) .49400(10) .21320(10) .0540(10)
C(2a) .3170(2) .54230(10) .30290(10) .0480(10)
C(3) .3198(2) .61210(10) .25690(10) .0520(10)
C(3a) .2016(2) .65780(10) .30760(10) .0510(10)
C(4) .2081(2) .67960(10) .46320(10) .0510(10)
C(4a) .2201(2) .61580(10) .54750(10) .0470(10)
C(5a) .0573(2) .59820(10) .54120(10) .0480(10)
C(6) -.0329(2) .64150(10) .43550(10) .0490(10)
C(6a) .0373(2) .63050(10) .29200(10) .0500(10)
C(7) .0223(2) .55990(10) .24700(10) .0510(10)
C(7a) .1510(2) .51320(10) .29290(10) .0480(10)
C(8) .1662(2) .45170(10) .19960(10) .0480(10)
C(8a) .1841(2) .48510(10) .05780(10) .0490(10)
C(9) .3308(2) .42870(10) .24840(10) .0520(10)
C(10) .0467(2) .70540(10) .48060(10) .0510(10)
C(11) .5527(2) .67410(10) .22530(10) .0470(10)
C(12) .6832(2) .70360(10) .30270(10) .0480(10)
H -.104(2) .4903(8) .3219(17) .053(5)
H(1a) .423(2) .5425(8) .0367(17) .050(5)
H(2) .502(4) .4958(18) .255(4) .149(14)
H(2a) .362(3) .5516(10) .397(2) .078(7)
H(3) .291(2) .6125(9) .1416(18) .057(5)
H(3a) .226(2) .6994(8) .2436(18) .056(5)
H(4) .305(3) .7145(10) .491(2) .079(7)
H(5a) -.017(2) .5513(9) .5222(19) .063(6)
H(6a) -.019(2) .6515(9) .2041(18) .064(6)
H(7) .032(3) .5603(11) .126(2) .080(7)
H(7a) .099(2) .5025(10) .398(2) .063(6)
H(8) .068(3) .4124(10) .200(2) .073(6)
H(9A) .343(2) .4188(8) .3536(19) .058(5)
H(9B) .372(2) .3890(10) .195(2) .073(6)
H(12A) .751(2) .7328(8) .2352(17) .053(5)
H(12B) .764(3) .6635(11) .358(2) .071(7)
H(12C) .638(2) .7327(10) .3746(19) .068(6)
H(4a) .3341 .5945 .5332 ?
H(6) -.1580 .6361 .4303 ?
H(8a) .0734 .5072 .0290 ?
H(10A) .0255 .7187 .5844 ?
H(10B) .0185 .7465 .4155 ?

loop_
_geom_bond_atom_site_label_1
_geom_bond_atom_site_label_2
_geom_bond_distance
O(1) C(1a) 1.441(2)
O(1) C(8a) 1.464(2)
O(2) C(3) 1.498(2)
O(2) C(11) 1.315(2)
O(3) C(11) 1.1840(10)
O(4) C(7) 1.447(2)
O(5) C(4a) 1.491(2)
O(5) C(5a) 1.474(2)
C(1a) C(2) 1.562(2)
C(1a) C(8a) 1.479(2)
C(2) C(2a) 1.581(2)
C(2) C(9) 1.556(3)
C(2a) C(3) 1.500(3)
C(2a) C(7a) 1.568(2)
C(3) C(3a) 1.495(3)
C(3a) C(4) 1.601(2)
C(3a) C(6a) 1.543(2)
C(4) C(4a) 1.551(3)
C(4) C(10) 1.522(2)
C(4a) C(5a) 1.467(2)
C(5a) C(6) 1.562(2)
C(6) C(6a) 1.584(2)
C(6) C(6a) 1.584(2)
C(6) C(10) 1.540(3)
C(6a) C(7) 1.517(3)
C(7) C(7a) 1.532(3)
C(7a) C(8) 1.570(2)
C(8) C(8a) 1.573(2)
C(8) C(9) 1.572(2)
C(11) C(12) 1.478(2)
